data_7008049
loop_
_publ_author_name
'Berthet, Jean-Claude'
'Nierlich, Martine'
'Miquel, Yannick'
'Madic, Charles'
'Ephritikhine, Michel'

_publ_section_title
;
 Selective complexation of uranium(III) over lanthanide(III) triflates
 by 2,2':6',2"-terpyridine. X-Ray crystal structures of
 [M(OTf)3(terpy)2] and [M(OTf)2(terpy)2(py)][OTf](M = Nd, Ce, U) and of
 polynuclear mu-oxo uranium(IV) complexes resulting from hydrolysis.
;
_journal_issue 2
_journal_name_full 'Dalton transactions (Cambridge, England : 2003)'
_journal_page_first 369
_journal_page_last 379
_journal_paper_doi 10.1039/b416189k
_journal_year 2005
_chemical_formula_sum 'C35 H25 Ce F9 N7 O9 S3'
_chemical_formula_weight 1094.92
_space_group_IT_number 2
_symmetry_cell_setting triclinic
_symmetry_space_group_name_Hall '-P 1'
_symmetry_space_group_name_H-M 'P -1'
_atom_sites_solution_hydrogens geom
_atom_sites_solution_primary direct
_atom_sites_solution_secondary difmap
_audit_creation_method SHELXL-97
_cell_angle_alpha 94.35(3)
_cell_angle_beta 96.38(3)
_cell_angle_gamma 102.16(3)
_cell_formula_units_Z 2
_cell_length_a 9.6590(19)
_cell_length_b 11.359(2)
_cell_length_c 18.675(4)
_cell_measurement_reflns_used 11045
_cell_measurement_temperature 123(2)
_cell_measurement_theta_max 25
_cell_measurement_theta_min 2
_cell_volume 1980.2(7)
_computing_cell_refinement 'DENZO(Otwinowski& Minor,1997)'
_computing_data_collection 'DENZO(Otwinowski& Minor,1997)'
_computing_data_reduction 'DENZO(Otwinowski& Minor,1997)'
_computing_molecular_graphics 'SHELXTL (Sheldrick,1997)'
_computing_publication_material 'SHELXTL (Sheldrick,1997)'
_computing_structure_refinement 'SHELXL-93 (Sheldrick, 1990)'
_computing_structure_solution 'SHELXS-86 (Sheldrick, 1990)'
_diffrn_ambient_temperature 123(2)
_diffrn_measured_fraction_theta_full 0.874
_diffrn_measured_fraction_theta_max 0.874
_diffrn_measurement_device 'Nonius Kappa CCD diffractometer'
_diffrn_measurement_method '\f scans with 2\% steps'
_diffrn_radiation_monochromator graphite
_diffrn_radiation_source 'fine-focus sealed tube'
_diffrn_radiation_type MoK\a
_diffrn_radiation_wavelength 0.71073
_diffrn_reflns_av_R_equivalents 0.0820
_diffrn_reflns_av_sigmaI/netI 0.1131
_diffrn_reflns_limit_h_max 11
_diffrn_reflns_limit_h_min 0
_diffrn_reflns_limit_k_max 11
_diffrn_reflns_limit_k_min -11
_diffrn_reflns_limit_l_max 21
_diffrn_reflns_limit_l_min -21
_diffrn_reflns_number 11045
_diffrn_reflns_theta_full 24.73
_diffrn_reflns_theta_max 24.73
_diffrn_reflns_theta_min 2.56
_diffrn_standards_number 0
_exptl_absorpt_coefficient_mu 1.415
_exptl_absorpt_correction_T_max 0.938
_exptl_absorpt_correction_T_min 0.840
_exptl_absorpt_correction_type refdelf
_exptl_absorpt_process_details 'MULABS in PLATON (Spek, 1998)'
_exptl_crystal_colour colourless
_exptl_crystal_density_diffrn 1.836
_exptl_crystal_density_method 'not measured'
_exptl_crystal_description irregular
_exptl_crystal_F_000 1086
_exptl_crystal_size_max 0.120
_exptl_crystal_size_mid 0.120
_exptl_crystal_size_min 0.050
_refine_diff_density_max 0.712
_refine_diff_density_min -0.644
_refine_diff_density_rms 0.138
_refine_ls_extinction_method none
_refine_ls_goodness_of_fit_ref 0.928
_refine_ls_hydrogen_treatment constr
_refine_ls_matrix_type full
_refine_ls_number_parameters 577
_refine_ls_number_reflns 5925
_refine_ls_number_restraints 0
_refine_ls_restrained_S_all 0.928
_refine_ls_R_factor_all 0.1042
_refine_ls_R_factor_gt 0.0646
_refine_ls_shift/su_max 0.019
_refine_ls_shift/su_mean 0.001
_refine_ls_structure_factor_coef Fsqd
_refine_ls_weighting_details 'calc w=1/[\s^2^(Fo^2^)+(0.0701P)^2^+13.7596P] where P=(Fo^2^+2Fc^2^)/3'
_refine_ls_weighting_scheme calc
_refine_ls_wR_factor_gt 0.1392
_refine_ls_wR_factor_ref 0.1610
_reflns_number_gt 4223
_reflns_number_total 5925
_reflns_threshold_expression >2sigma(I)
_cod_data_source_file b416189k.txt
_cod_data_source_block 4.MeCN
_cod_database_code 7008049

loop_
_symmetry_equiv_pos_as_xyz
'x, y, z'
'-x, -y, -z'

loop_
_atom_site_label
_atom_site_type_symbol
_atom_site_fract_x
_atom_site_fract_y
_atom_site_fract_z
_atom_site_U_iso_or_equiv
_atom_site_adp_type
_atom_site_occupancy
_atom_site_symmetry_multiplicity
_atom_site_calc_flag
_atom_site_refinement_flags
_atom_site_disorder_assembly
_atom_site_disorder_group
Ce Ce -0.28174(6) 0.81244(5) 0.74112(3) 0.02658(19) Uani 1 1 d . . .
S1 S -0.0700(3) 0.7358(2) 0.59025(13) 0.0329(6) Uani 1 1 d . . .
S2 S -0.3730(3) 0.8061(2) 0.92627(13) 0.0317(6) Uani 1 1 d . . .
S3 S -0.2332(3) 0.5110(2) 0.81825(15) 0.0413(7) Uani 1 1 d . . .
F1 F 0.1302(6) 0.6444(6) 0.5413(3) 0.0501(16) Uani 1 1 d . . .
F2 F -0.0173(7) 0.5173(5) 0.5916(3) 0.0535(17) Uani 1 1 d . . .
F3 F 0.1407(6) 0.6568(6) 0.6571(3) 0.0492(16) Uani 1 1 d . . .
F4 F -0.4764(7) 0.5753(5) 0.9355(3) 0.0526(16) Uani 1 1 d . . .
F5 F -0.4560(7) 0.6904(6) 1.0350(3) 0.0513(16) Uani 1 1 d . . .
F6 F -0.6251(6) 0.6904(6) 0.9496(3) 0.0517(16) Uani 1 1 d . . .
F7 F -0.1713(9) 0.3108(6) 0.7686(5) 0.083(3) Uani 1 1 d . . .
F8 F -0.0438(7) 0.4700(6) 0.7353(4) 0.0615(19) Uani 1 1 d . . .
F9 F -0.2620(8) 0.4071(7) 0.6863(4) 0.073(2) Uani 1 1 d . . .
O1 O -0.1353(7) 0.7234(6) 0.6564(3) 0.0365(16) Uani 1 1 d . . .
O2 O 0.0238(7) 0.8503(6) 0.5877(4) 0.0398(17) Uani 1 1 d . . .
O3 O -0.1662(7) 0.6881(6) 0.5261(3) 0.0387(17) Uani 1 1 d . . .
O4 O -0.4174(6) 0.7807(5) 0.8497(3) 0.0288(14) Uani 1 1 d . . .
O5 O -0.2311(7) 0.7895(6) 0.9471(4) 0.0368(16) Uani 1 1 d . . .
O6 O -0.4097(7) 0.9127(6) 0.9578(4) 0.0370(16) Uani 1 1 d . . .
O7 O -0.2435(7) 0.6190(5) 0.7828(4) 0.0350(16) Uani 1 1 d . . .
O8 O -0.3678(8) 0.4373(6) 0.8287(4) 0.053(2) Uani 1 1 d . . .
O9 O -0.1197(10) 0.5303(8) 0.8762(4) 0.064(2) Uani 1 1 d . . .
N1 N -0.1740(8) 0.9948(7) 0.6661(4) 0.0323(19) Uani 1 1 d . . .
N2 N -0.3915(8) 0.8107(7) 0.6014(4) 0.0304(18) Uani 1 1 d . . .
N3 N -0.5120(8) 0.6453(7) 0.6874(4) 0.0281(18) Uani 1 1 d . . .
N4 N -0.0270(8) 0.8655(7) 0.8163(4) 0.0298(18) Uani 1 1 d . . .
N5 N -0.2128(8) 1.0130(7) 0.8321(4) 0.0288(18) Uani 1 1 d . . .
N6 N -0.4657(8) 0.9571(7) 0.7416(4) 0.0285(17) Uani 1 1 d . . .
N7 N -0.1745(11) 0.7102(10) 1.1667(6) 0.059(3) Uani 1 1 d . . .
C1 C -0.0657(10) 1.0843(8) 0.6975(5) 0.033(2) Uani 1 1 d . . .
H1A H -0.0278 1.0791 0.7449 0.040 Uiso 1 1 calc R . .
C2 C -0.0070(11) 1.1831(9) 0.6642(5) 0.036(2) Uani 1 1 d . . .
H2B H 0.0671 1.2436 0.6886 0.043 Uiso 1 1 calc R . .
C3 C -0.0600(12) 1.1898(10) 0.5950(6) 0.047(3) Uani 1 1 d . . .
H3B H -0.0228 1.2558 0.5711 0.056 Uiso 1 1 calc R . .
C4 C -0.1707(11) 1.0976(10) 0.5592(6) 0.043(3) Uani 1 1 d . . .
H4A H -0.2072 1.1011 0.5114 0.052 Uiso 1 1 calc R . .
C5 C -0.2253(10) 1.0006(8) 0.5966(5) 0.030(2) Uani 1 1 d . . .
C6 C -0.3418(10) 0.8996(8) 0.5605(5) 0.030(2) Uani 1 1 d . . .
C7 C -0.3926(11) 0.8933(9) 0.4872(6) 0.041(3) Uani 1 1 d . . .
H7A H -0.3562 0.9549 0.4599 0.049 Uiso 1 1 calc R . .
C8 C -0.4973(12) 0.7952(9) 0.4552(5) 0.040(3) Uani 1 1 d . . .
H8B H -0.5327 0.7905 0.4065 0.048 Uiso 1 1 calc R . .
C9 C -0.5477(11) 0.7055(9) 0.4963(5) 0.033(2) Uani 1 1 d . . .
H9B H -0.6182 0.6390 0.4755 0.040 Uiso 1 1 calc R . .
C10 C -0.4945(10) 0.7129(8) 0.5687(5) 0.032(2) Uani 1 1 d . . .
C11 C -0.5433(10) 0.6177(8) 0.6157(5) 0.027(2) Uani 1 1 d . . .
C12 C -0.6252(10) 0.5040(8) 0.5857(5) 0.032(2) Uani 1 1 d . . .
H12A H -0.6438 0.4847 0.5358 0.038 Uiso 1 1 calc R . .
C13 C -0.6772(10) 0.4216(9) 0.6320(5) 0.034(2) Uani 1 1 d . . .
H13A H -0.7316 0.3456 0.6133 0.040 Uiso 1 1 calc R . .
C14 C -0.6492(10) 0.4508(9) 0.7057(5) 0.033(2) Uani 1 1 d . . .
H14A H -0.6850 0.3965 0.7376 0.040 Uiso 1 1 calc R . .
C15 C -0.5668(10) 0.5627(9) 0.7302(5) 0.034(2) Uani 1 1 d . . .
H15A H -0.5474 0.5831 0.7801 0.040 Uiso 1 1 calc R . .
C16 C 0.0682(10) 0.7981(9) 0.8031(5) 0.030(2) Uani 1 1 d . . .
H16A H 0.0400 0.7317 0.7683 0.036 Uiso 1 1 calc R . .
C17 C 0.2060(10) 0.8229(9) 0.8390(5) 0.036(2) Uani 1 1 d . . .
H17A H 0.2674 0.7720 0.8301 0.044 Uiso 1 1 calc R . .
C18 C 0.2503(11) 0.9237(9) 0.8881(5) 0.039(2) Uani 1 1 d . . .
H18A H 0.3433 0.9436 0.9118 0.046 Uiso 1 1 calc R . .
C19 C 0.1564(10) 0.9946(9) 0.9017(5) 0.035(2) Uani 1 1 d . . .
H19A H 0.1852 1.0634 0.9347 0.042 Uiso 1 1 calc R . .
C20 C 0.0167(9) 0.9631(8) 0.8658(5) 0.026(2) Uani 1 1 d . . .
C21 C -0.0911(10) 1.0353(8) 0.8805(5) 0.028(2) Uani 1 1 d . . .
C22 C -0.0661(10) 1.1222(8) 0.9393(5) 0.029(2) Uani 1 1 d . . .
H22A H 0.0158 1.1334 0.9726 0.035 Uiso 1 1 calc R . .
C23 C -0.1647(10) 1.1912(8) 0.9475(5) 0.034(2) Uani 1 1 d . . .
H23A H -0.1499 1.2503 0.9866 0.041 Uiso 1 1 calc R . .
C24 C -0.2850(11) 1.1733(9) 0.8980(5) 0.037(2) Uani 1 1 d . . .
H24A H -0.3517 1.2206 0.9032 0.044 Uiso 1 1 calc R . .
C25 C -0.3070(9) 1.0841(8) 0.8401(5) 0.025(2) Uani 1 1 d . . .
C26 C -0.4371(10) 1.0594(8) 0.7860(5) 0.029(2) Uani 1 1 d . . .
C27 C -0.5304(10) 1.1386(9) 0.7851(6) 0.037(2) Uani 1 1 d . . .
H27A H -0.5080 1.2101 0.8159 0.044 Uiso 1 1 calc R . .
C28 C -0.6552(11) 1.1095(10) 0.7382(6) 0.041(3) Uani 1 1 d . . .
H28A H -0.7162 1.1628 0.7358 0.049 Uiso 1 1 calc R . .
C29 C -0.6903(11) 1.0007(9) 0.6943(6) 0.036(2) Uani 1 1 d . . .
H29A H -0.7768 0.9762 0.6642 0.043 Uiso 1 1 calc R . .
C30 C -0.5891(10) 0.9304(9) 0.6979(5) 0.030(2) Uani 1 1 d . . .
H30A H -0.6089 0.8588 0.6672 0.036 Uiso 1 1 calc R . .
C31 C 0.0518(12) 0.6304(10) 0.5960(5) 0.040(3) Uani 1 1 d . . .
C32 C -0.4850(10) 0.6836(9) 0.9631(6) 0.037(2) Uani 1 1 d . . .
C33 C -0.1754(13) 0.4200(10) 0.7474(7) 0.048(3) Uani 1 1 d . . .
C34 C -0.1632(11) 0.6521(10) 1.1168(7) 0.044(3) Uani 1 1 d . . .
C35 C -0.1489(12) 0.5767(10) 1.0500(6) 0.048(3) Uani 1 1 d . . .

loop_
_atom_site_aniso_label
_atom_site_aniso_U_11
_atom_site_aniso_U_22
_atom_site_aniso_U_33
_atom_site_aniso_U_23
_atom_site_aniso_U_13
_atom_site_aniso_U_12
Ce 0.0204(3) 0.0280(3) 0.0317(3) 0.0036(2) 0.0041(2) 0.0057(2)
S1 0.0266(14) 0.0394(15) 0.0334(14) -0.0018(10) 0.0029(11) 0.0113(11)
S2 0.0237(14) 0.0346(14) 0.0359(15) 0.0027(10) 0.0031(10) 0.0049(10)
S3 0.0445(18) 0.0402(16) 0.0455(17) 0.0089(12) 0.0125(13) 0.0185(13)
F1 0.041(4) 0.072(4) 0.050(4) 0.020(3) 0.017(3) 0.029(3)
F2 0.058(4) 0.036(4) 0.068(5) 0.004(3) 0.013(3) 0.012(3)
F3 0.041(4) 0.071(4) 0.042(4) 0.004(3) 0.004(3) 0.030(3)
F4 0.058(4) 0.047(4) 0.058(4) 0.011(3) 0.020(3) 0.013(3)
F5 0.053(4) 0.067(4) 0.040(4) 0.013(3) 0.011(3) 0.022(3)
F6 0.033(4) 0.060(4) 0.063(4) 0.018(3) 0.006(3) 0.007(3)
F7 0.109(7) 0.045(5) 0.124(7) 0.035(4) 0.077(6) 0.038(4)
F8 0.058(5) 0.062(4) 0.079(5) 0.025(4) 0.037(4) 0.025(4)
F9 0.076(6) 0.074(5) 0.064(5) -0.015(4) 0.012(4) 0.011(4)
O1 0.026(4) 0.049(4) 0.038(4) 0.002(3) 0.008(3) 0.015(3)
O2 0.040(4) 0.033(4) 0.047(4) 0.004(3) 0.015(3) 0.006(3)
O3 0.027(4) 0.058(5) 0.030(4) -0.005(3) 0.004(3) 0.011(3)
O4 0.020(4) 0.026(3) 0.040(4) 0.006(3) 0.013(3) 0.000(3)
O5 0.025(4) 0.047(4) 0.041(4) 0.008(3) 0.006(3) 0.013(3)
O6 0.031(4) 0.035(4) 0.046(4) 0.006(3) 0.002(3) 0.010(3)
O7 0.030(4) 0.024(4) 0.052(4) 0.006(3) 0.003(3) 0.010(3)
O8 0.047(5) 0.039(4) 0.083(6) 0.026(4) 0.039(4) 0.011(4)
O9 0.082(7) 0.074(6) 0.046(5) 0.010(4) 0.000(4) 0.041(5)
N1 0.030(5) 0.036(5) 0.033(5) 0.003(3) 0.009(4) 0.011(4)
N2 0.012(4) 0.037(5) 0.047(5) 0.010(4) 0.009(3) 0.011(3)
N3 0.022(4) 0.028(4) 0.034(5) 0.002(3) 0.001(3) 0.007(3)
N4 0.024(5) 0.028(4) 0.039(5) 0.007(3) 0.008(3) 0.008(3)
N5 0.015(4) 0.039(5) 0.035(5) 0.011(3) 0.002(3) 0.008(3)
N6 0.015(4) 0.035(5) 0.034(5) -0.001(3) 0.004(3) 0.004(3)
N7 0.055(7) 0.078(8) 0.046(6) 0.001(6) 0.013(5) 0.018(6)
C1 0.033(6) 0.035(6) 0.031(6) 0.007(4) 0.002(4) 0.008(5)
C2 0.030(6) 0.037(6) 0.045(7) 0.012(4) 0.008(5) 0.011(5)
C3 0.042(7) 0.042(7) 0.053(7) 0.021(5) 0.007(6) -0.005(5)
C4 0.037(7) 0.052(7) 0.037(6) 0.015(5) -0.002(5) 0.003(5)
C5 0.026(6) 0.035(6) 0.028(6) -0.002(4) 0.002(4) 0.008(4)
C6 0.029(6) 0.028(5) 0.037(6) 0.007(4) 0.008(4) 0.013(4)
C7 0.048(7) 0.037(6) 0.045(7) 0.013(5) 0.011(5) 0.019(5)
C8 0.053(7) 0.042(6) 0.027(6) -0.002(4) 0.003(5) 0.015(5)
C9 0.038(6) 0.033(6) 0.028(6) 0.004(4) 0.000(4) 0.007(5)
C10 0.021(5) 0.034(6) 0.044(6) -0.005(4) 0.010(4) 0.010(4)
C11 0.025(6) 0.023(5) 0.036(6) 0.000(4) 0.006(4) 0.010(4)
C12 0.023(6) 0.032(5) 0.039(6) -0.002(4) 0.005(4) 0.004(4)
C13 0.018(5) 0.029(5) 0.050(7) 0.002(4) 0.006(4) -0.002(4)
C14 0.024(6) 0.035(6) 0.041(6) 0.005(4) 0.003(4) 0.005(4)
C15 0.028(6) 0.038(6) 0.036(6) 0.005(4) 0.006(4) 0.010(5)
C16 0.021(6) 0.035(6) 0.034(6) 0.003(4) 0.003(4) 0.006(4)
C17 0.030(6) 0.048(7) 0.037(6) 0.008(5) 0.005(5) 0.022(5)
C18 0.029(6) 0.054(7) 0.030(6) 0.004(5) -0.002(4) 0.006(5)
C19 0.022(6) 0.039(6) 0.043(6) 0.000(4) 0.002(4) 0.006(4)
C20 0.021(5) 0.032(5) 0.026(5) 0.007(4) 0.010(4) 0.006(4)
C21 0.026(6) 0.032(5) 0.028(5) 0.006(4) 0.006(4) 0.008(4)
C22 0.029(6) 0.029(5) 0.028(5) 0.007(4) -0.003(4) 0.006(4)
C23 0.034(6) 0.029(5) 0.040(6) 0.000(4) 0.011(5) 0.005(4)
C24 0.027(6) 0.041(6) 0.045(6) -0.001(5) 0.013(5) 0.012(5)
C25 0.023(5) 0.025(5) 0.028(5) 0.007(4) 0.014(4) 0.003(4)
C26 0.030(6) 0.029(5) 0.028(5) 0.008(4) 0.005(4) 0.005(4)
C27 0.026(6) 0.034(6) 0.052(7) 0.002(4) -0.006(5) 0.015(4)
C28 0.025(6) 0.052(7) 0.051(7) 0.005(5) 0.004(5) 0.022(5)
C29 0.025(6) 0.040(6) 0.047(6) 0.008(5) 0.015(5) 0.011(5)
C30 0.022(6) 0.040(6) 0.025(5) 0.002(4) 0.003(4) 0.000(4)
C31 0.048(7) 0.050(7) 0.028(6) 0.004(5) 0.006(5) 0.026(6)
C32 0.017(6) 0.042(6) 0.056(7) -0.001(5) 0.006(5) 0.012(4)
C33 0.049(8) 0.038(7) 0.059(8) 0.009(5) 0.022(6) 0.000(5)
C34 0.036(7) 0.047(7) 0.054(8) 0.027(6) 0.008(5) 0.011(5)
C35 0.044(7) 0.057(7) 0.046(7) 0.003(5) 0.005(5) 0.019(6)

loop_
_atom_type_symbol
_atom_type_description
_atom_type_scat_dispersion_real
_atom_type_scat_dispersion_imag
_atom_type_scat_source
C C 0.0033 0.0016 'International Tables Vol C Tables 4.2.6.8 and 6.1.1.4'
H H 0.0000 0.0000 'International Tables Vol C Tables 4.2.6.8 and 6.1.1.4'
N N 0.0061 0.0033 'International Tables Vol C Tables 4.2.6.8 and 6.1.1.4'
O O 0.0106 0.0060 'International Tables Vol C Tables 4.2.6.8 and 6.1.1.4'
F F 0.0171 0.0103 'International Tables Vol C Tables 4.2.6.8 and 6.1.1.4'
S S 0.1246 0.1234 'International Tables Vol C Tables 4.2.6.8 and 6.1.1.4'
Ce Ce -0.2486 2.6331 'International Tables Vol C Tables 4.2.6.8 and 6.1.1.4'

loop_
_geom_angle_atom_site_label_1
_geom_angle_atom_site_label_2
_geom_angle_atom_site_label_3
_geom_angle
_geom_angle_site_symmetry_1
_geom_angle_site_symmetry_3
_geom_angle_publ_flag
O7 Ce O1 71.5(2) . . ?
O7 Ce O4 74.3(2) . . ?
O1 Ce O4 145.7(2) . . ?
O7 Ce N4 74.8(2) . . ?
O1 Ce N4 77.9(2) . . ?
O4 Ce N4 95.6(2) . . ?
O7 Ce N3 73.4(2) . . ?
O1 Ce N3 90.7(2) . . ?
O4 Ce N3 77.2(2) . . ?
N4 Ce N3 148.2(2) . . ?
O7 Ce N5 120.1(2) . . ?
O1 Ce N5 130.3(2) . . ?
O4 Ce N5 70.8(2) . . ?
N4 Ce N5 62.2(2) . . ?
N3 Ce N5 138.6(2) . . ?
O7 Ce N6 141.5(2) . . ?
O1 Ce N6 140.3(2) . . ?
O4 Ce N6 70.8(2) . . ?
N4 Ce N6 123.9(2) . . ?
N3 Ce N6 83.4(2) . . ?
N5 Ce N6 62.0(2) . . ?
O7 Ce N1 143.5(2) . . ?
O1 Ce N1 75.1(2) . . ?
O4 Ce N1 138.4(2) . . ?
N4 Ce N1 84.3(2) . . ?
N3 Ce N1 121.7(2) . . ?
N5 Ce N1 72.6(2) . . ?
N6 Ce N1 75.0(2) . . ?
O7 Ce N2 117.7(2) . . ?
O1 Ce N2 69.0(2) . . ?
O4 Ce N2 127.6(2) . . ?
N4 Ce N2 136.5(2) . . ?
N3 Ce N2 61.2(2) . . ?
N5 Ce N2 122.2(2) . . ?
N6 Ce N2 73.9(2) . . ?
N1 Ce N2 60.9(2) . . ?
O3 S1 O2 116.3(4) . . ?
O3 S1 O1 113.8(4) . . ?
O2 S1 O1 114.6(4) . . ?
O3 S1 C31 103.4(4) . . ?
O2 S1 C31 103.3(5) . . ?
O1 S1 C31 103.0(4) . . ?
O6 S2 O4 113.9(4) . . ?
O6 S2 O5 117.5(4) . . ?
O4 S2 O5 112.8(4) . . ?
O6 S2 C32 104.0(4) . . ?
O4 S2 C32 103.1(4) . . ?
O5 S2 C32 103.4(4) . . ?
O9 S3 O8 117.7(5) . . ?
O9 S3 O7 113.7(5) . . ?
O8 S3 O7 114.5(4) . . ?
O9 S3 C33 104.1(5) . . ?
O8 S3 C33 102.7(5) . . ?
O7 S3 C33 101.2(5) . . ?
S1 O1 Ce 145.5(4) . . ?
S2 O4 Ce 132.2(3) . . ?
S3 O7 Ce 169.9(4) . . ?
C1 N1 C5 117.7(8) . . ?
C1 N1 Ce 120.2(6) . . ?
C5 N1 Ce 122.1(6) . . ?
C6 N2 C10 118.2(8) . . ?
C6 N2 Ce 122.1(6) . . ?
C10 N2 Ce 119.6(6) . . ?
C11 N3 C15 117.9(8) . . ?
C11 N3 Ce 119.9(6) . . ?
C15 N3 Ce 118.4(6) . . ?
C16 N4 C20 117.7(8) . . ?
C16 N4 Ce 119.8(6) . . ?
C20 N4 Ce 122.5(6) . . ?
C25 N5 C21 118.0(8) . . ?
C25 N5 Ce 121.0(6) . . ?
C21 N5 Ce 120.1(5) . . ?
C30 N6 C26 117.6(8) . . ?
C30 N6 Ce 121.5(6) . . ?
C26 N6 Ce 120.9(6) . . ?
N1 C1 C2 124.2(9) . . ?
C3 C2 C1 118.0(10) . . ?
C2 C3 C4 120.1(10) . . ?
C5 C4 C3 118.7(9) . . ?
N1 C5 C4 121.3(9) . . ?
N1 C5 C6 118.1(8) . . ?
C4 C5 C6 120.6(8) . . ?
N2 C6 C7 121.4(9) . . ?
N2 C6 C5 116.7(8) . . ?
C7 C6 C5 121.8(9) . . ?
C8 C7 C6 119.8(9) . . ?
C9 C8 C7 118.9(9) . . ?
C8 C9 C10 120.3(9) . . ?
N2 C10 C9 121.3(9) . . ?
N2 C10 C11 115.8(8) . . ?
C9 C10 C11 122.8(9) . . ?
N3 C11 C12 121.4(8) . . ?
N3 C11 C10 117.9(8) . . ?
C12 C11 C10 120.7(8) . . ?
C13 C12 C11 118.4(9) . . ?
C14 C13 C12 120.4(9) . . ?
C15 C14 C13 117.3(9) . . ?
N3 C15 C14 124.5(9) . . ?
N4 C16 C17 123.1(9) . . ?
C18 C17 C16 118.8(9) . . ?
C19 C18 C17 119.3(9) . . ?
C18 C19 C20 119.6(9) . . ?
N4 C20 C19 121.5(8) . . ?
N4 C20 C21 116.8(8) . . ?
C19 C20 C21 121.6(8) . . ?
N5 C21 C22 122.4(8) . . ?
N5 C21 C20 116.4(8) . . ?
C22 C21 C20 121.1(8) . . ?
C23 C22 C21 118.6(9) . . ?
C22 C23 C24 119.9(9) . . ?
C23 C24 C25 119.8(9) . . ?
N5 C25 C24 121.2(9) . . ?
N5 C25 C26 117.0(8) . . ?
C24 C25 C26 121.8(8) . . ?
N6 C26 C27 121.6(9) . . ?
N6 C26 C25 118.1(8) . . ?
C27 C26 C25 120.3(8) . . ?
C28 C27 C26 119.3(9) . . ?
C27 C28 C29 120.0(9) . . ?
C30 C29 C28 116.2(9) . . ?
N6 C30 C29 125.2(9) . . ?
F2 C31 F3 109.3(8) . . ?
F2 C31 F1 108.8(8) . . ?
F3 C31 F1 107.5(9) . . ?
F2 C31 S1 112.3(7) . . ?
F3 C31 S1 110.5(7) . . ?
F1 C31 S1 108.2(6) . . ?
F4 C32 F5 108.6(8) . . ?
F4 C32 F6 106.9(8) . . ?
F5 C32 F6 105.6(8) . . ?
F4 C32 S2 113.6(7) . . ?
F5 C32 S2 111.7(7) . . ?
F6 C32 S2 110.0(7) . . ?
F9 C33 F8 108.7(9) . . ?
F9 C33 F7 109.3(10) . . ?
F8 C33 F7 106.7(10) . . ?
F9 C33 S3 111.3(8) . . ?
F8 C33 S3 111.0(8) . . ?
F7 C33 S3 109.7(8) . . ?
N7 C34 C35 179.0(12) . . ?

loop_
_geom_bond_atom_site_label_1
_geom_bond_atom_site_label_2
_geom_bond_distance
_geom_bond_site_symmetry_2
_geom_bond_publ_flag
Ce O7 2.472(6) . ?
Ce O1 2.527(6) . ?
Ce O4 2.542(6) . ?
Ce N4 2.620(8) . ?
Ce N3 2.644(8) . ?
Ce N5 2.653(8) . ?
Ce N6 2.663(7) . ?
Ce N1 2.682(8) . ?
Ce N2 2.702(8) . ?
S1 O3 1.425(7) . ?
S1 O2 1.427(7) . ?
S1 O1 1.451(7) . ?
S1 C31 1.848(10) . ?
S2 O6 1.435(7) . ?
S2 O4 1.436(7) . ?
S2 O5 1.437(7) . ?
S2 C32 1.804(11) . ?
S3 O9 1.421(8) . ?
S3 O8 1.433(8) . ?
S3 O7 1.453(7) . ?
S3 C33 1.826(12) . ?
F1 C31 1.338(11) . ?
F2 C31 1.309(12) . ?
F3 C31 1.324(11) . ?
F4 C32 1.320(11) . ?
F5 C32 1.333(12) . ?
F6 C32 1.368(11) . ?
F7 C33 1.338(12) . ?
F8 C33 1.329(13) . ?
F9 C33 1.317(14) . ?
N1 C1 1.340(12) . ?
N1 C5 1.349(12) . ?
N2 C6 1.352(11) . ?
N2 C10 1.377(12) . ?
N3 C11 1.338(11) . ?
N3 C15 1.341(12) . ?
N4 C16 1.346(11) . ?
N4 C20 1.349(12) . ?
N5 C25 1.350(11) . ?
N5 C21 1.367(11) . ?
N6 C30 1.332(11) . ?
N6 C26 1.334(11) . ?
N7 C34 1.129(14) . ?
C1 C2 1.373(13) . ?
C2 C3 1.351(14) . ?
C3 C4 1.395(15) . ?
C4 C5 1.391(13) . ?
C5 C6 1.485(13) . ?
C6 C7 1.393(13) . ?
C7 C8 1.383(15) . ?
C8 C9 1.361(13) . ?
C9 C10 1.383(13) . ?
C10 C11 1.477(13) . ?
C11 C12 1.403(13) . ?
C12 C13 1.377(13) . ?
C13 C14 1.374(13) . ?
C14 C15 1.366(13) . ?
C16 C17 1.384(13) . ?
C17 C18 1.371(14) . ?
C18 C19 1.365(13) . ?
C19 C20 1.400(13) . ?
C20 C21 1.491(12) . ?
C21 C22 1.383(13) . ?
C22 C23 1.369(12) . ?
C23 C24 1.371(14) . ?
C24 C25 1.391(13) . ?
C25 C26 1.485(12) . ?
C26 C27 1.401(12) . ?
C27 C28 1.372(13) . ?
C28 C29 1.387(14) . ?
C29 C30 1.385(13) . ?
C34 C35 1.495(17) . ?
